data_7246620
loop_
_publ_author_name
'Johnson, Oliver D.'
'Wainwright, Stephen G.'
'Whitwood, Adrian C.'
'Bruce, Duncan W.'

_publ_section_title
;
 Hydrogen-bonded liquid crystals formed from 4-alkoxystilbazoles and
 chlorophenols
;
_journal_issue 18
_journal_name_full CrystEngComm
_journal_page_first 2778
_journal_page_last 2788
_journal_paper_doi 10.1039/D3CE00266G
_journal_volume 25
_journal_year 2023
_chemical_formula_moiety 'C6 H4 Cl2 O, C21 H27 N O'
_chemical_formula_sum 'C27 H31 Cl2 N O2'
_chemical_formula_weight 472.43
_space_group_crystal_system triclinic
_space_group_IT_number 2
_space_group_name_Hall '-P 1'
_space_group_name_H-M_alt 'P -1'
_atom_sites_solution_hydrogens mixed
_atom_sites_solution_primary direct
_audit_creation_date 2023-02-28
_audit_creation_method
;
Olex2 1.5
(compiled 2023.02.24 svn.rf166f9f3 for OlexSys, GUI svn.r6725)
;
_cell_angle_alpha 76.592(4)
_cell_angle_beta 81.917(4)
_cell_angle_gamma 76.998(4)
_cell_formula_units_Z 2
_cell_length_a 7.8919(15)
_cell_length_b 11.242(2)
_cell_length_c 14.800(3)
_cell_measurement_reflns_used 3186
_cell_measurement_temperature 110.15
_cell_measurement_theta_max 28.24
_cell_measurement_theta_min 2.60
_cell_volume 1239.1(4)
_computing_molecular_graphics 'Olex2 1.5 (Dolomanov et al., 2009)'
_computing_publication_material 'Olex2 1.5 (Dolomanov et al., 2009)'
_computing_structure_refinement 'SHELXL 2018/3 (Sheldrick, 2015)'
_computing_structure_solution 'SHELXS-1997  (Sheldrick, 2008)'
_diffrn_ambient_temperature 110.15
_diffrn_measured_fraction_theta_full 0.998
_diffrn_measured_fraction_theta_max 0.986
_diffrn_measurement_device_type 'CCD area detector'
_diffrn_measurement_method 'phi and omega scans'
_diffrn_radiation_monochromator graphite
_diffrn_radiation_type MoK\a
_diffrn_radiation_wavelength 0.71073
_diffrn_reflns_av_R_equivalents 0.0238
_diffrn_reflns_av_unetI/netI 0.0368
_diffrn_reflns_Laue_measured_fraction_full 0.998
_diffrn_reflns_Laue_measured_fraction_max 0.986
_diffrn_reflns_limit_h_max 10
_diffrn_reflns_limit_h_min -10
_diffrn_reflns_limit_k_max 14
_diffrn_reflns_limit_k_min -14
_diffrn_reflns_limit_l_max 19
_diffrn_reflns_limit_l_min -19
_diffrn_reflns_number 12899
_diffrn_reflns_point_group_measured_fraction_full 0.998
_diffrn_reflns_point_group_measured_fraction_max 0.986
_diffrn_reflns_theta_full 25.242
_diffrn_reflns_theta_max 28.382
_diffrn_reflns_theta_min 1.901
_diffrn_source 'fine-focus sealed tube'
_exptl_absorpt_coefficient_mu 0.286
_exptl_absorpt_correction_T_max 0.986
_exptl_absorpt_correction_T_min 0.840
_exptl_absorpt_correction_type multi-scan
_exptl_absorpt_process_details 'SADABS v2.10; (Sheldrick)'
_exptl_crystal_colour 'clear yellow'
_exptl_crystal_colour_lustre clear
_exptl_crystal_colour_primary yellow
_exptl_crystal_density_diffrn 1.266
_exptl_crystal_description needle
_exptl_crystal_F_000 500
_exptl_crystal_size_max 0.26
_exptl_crystal_size_mid 0.06
_exptl_crystal_size_min 0.05
_refine_diff_density_max 0.318
_refine_diff_density_min -0.308
_refine_diff_density_rms 0.050
_refine_ls_extinction_method none
_refine_ls_goodness_of_fit_ref 1.015
_refine_ls_hydrogen_treatment mixed
_refine_ls_matrix_type full
_refine_ls_number_parameters 294
_refine_ls_number_reflns 6116
_refine_ls_number_restraints 0
_refine_ls_restrained_S_all 1.015
_refine_ls_R_factor_all 0.0602
_refine_ls_R_factor_gt 0.0427
_refine_ls_shift/su_max 0.001
_refine_ls_shift/su_mean 0.000
_refine_ls_structure_factor_coef Fsqd
_refine_ls_weighting_details 'w=1/[\s^2^(Fo^2^)+(0.0502P)^2^+0.2519P] where P=(Fo^2^+2Fc^2^)/3'
_refine_ls_weighting_scheme calc
_refine_ls_wR_factor_gt 0.0978
_refine_ls_wR_factor_ref 0.1073
_reflns_Friedel_coverage 0.000
_reflns_number_gt 4675
_reflns_number_total 6116
_reflns_threshold_expression 'I > 2\s(I)'
_cod_data_source_file d3ce00266g2.cif
_cod_data_source_block dwb1007m
_cod_depositor_comments 'Adding full bibliography for 7246619--7246622.cif.'
_cod_database_code 7246620
_shelx_shelxl_version_number 2018/3
_shelx_space_group_comment
;
The symmetry employed for this shelxl refinement is uniquely defined
by the following loop, which should always be used as a source of
symmetry information in preference to the above space-group names.
They are only intended as comments.
;
_shelx_estimated_absorpt_t_max 0.986
_shelx_estimated_absorpt_t_min 0.929
_olex2_refinement_description
;
1. Fixed Uiso
 At 1.2 times of:
  All C(H) groups, All C(H,H) groups
 At 1.5 times of:
  All C(H,H,H) groups
2.a Secondary CH2 refined with riding coordinates:
 C20(H20A,H20B), C21(H21A,H21B), C22(H22A,H22B), C23(H23A,H23B), C24(H24A,
 H24B), C25(H25A,H25B), C26(H26A,H26B)
2.b Aromatic/amide H refined with riding coordinates:
 C2(H2), C4(H4), C6(H6), C7(H7), C8(H8), C10(H10), C11(H11), C12(H12),
 C13(H13), C15(H15), C16(H16), C18(H18), C19(H19)
2.c Idealised Me refined as rotating group:
 C27(H27A,H27B,H27C)
;
_olex2_submission_special_instructions 'No special instructions were received'

loop_
_space_group_symop_operation_xyz
'x, y, z'
'-x, -y, -z'

loop_
_atom_site_label
_atom_site_type_symbol
_atom_site_fract_x
_atom_site_fract_y
_atom_site_fract_z
_atom_site_U_iso_or_equiv
_atom_site_adp_type
_atom_site_occupancy
_atom_site_site_symmetry_order
_atom_site_calc_flag
_atom_site_refinement_flags_posn
_atom_site_refinement_flags_adp
_atom_site_refinement_flags_occupancy
_atom_site_disorder_assembly
_atom_site_disorder_group
C1 C -0.07599(19) 0.94295(14) 0.16379(10) 0.0258(3) Uani 1 1 d . . . . .
C2 C 0.01086(19) 1.04276(14) 0.14106(10) 0.0255(3) Uani 1 1 d . . . . .
H2 H -0.037559 1.118061 0.162073 0.031 Uiso 1 1 calc R U . . .
C3 C 0.1690(2) 1.02919(14) 0.08723(11) 0.0268(3) Uani 1 1 d . . . . .
C4 C 0.2461(2) 0.92152(14) 0.05529(10) 0.0286(3) Uani 1 1 d . . . . .
H4 H 0.355110 0.914509 0.018308 0.034 Uiso 1 1 calc R U . . .
C5 C 0.1562(2) 0.82440(14) 0.08004(10) 0.0268(3) Uani 1 1 d . . . . .
C6 C -0.0019(2) 0.83242(14) 0.13362(10) 0.0265(3) Uani 1 1 d . . . . .
H6 H -0.059503 0.763704 0.149730 0.032 Uiso 1 1 calc R U . . .
Cl1 Cl 0.24441(6) 0.68671(4) 0.04060(3) 0.03797(12) Uani 1 1 d . . . . .
Cl2 Cl 0.27685(6) 1.15403(4) 0.05808(3) 0.04000(13) Uani 1 1 d . . . . .
O1 O -0.23270(15) 0.94865(11) 0.21432(8) 0.0338(3) Uani 1 1 d . . . . .
H1 H -0.279(3) 1.028(2) 0.2315(17) 0.077(8) Uiso 1 1 d . . . . .
C7 C -0.5297(2) 0.74719(16) 0.79101(12) 0.0323(4) Uani 1 1 d . . . . .
H7 H -0.546093 0.752856 0.854823 0.039 Uiso 1 1 calc R U . . .
C8 C -0.4176(2) 0.64400(15) 0.76619(11) 0.0307(3) Uani 1 1 d . . . . .
H8 H -0.359538 0.580673 0.812555 0.037 Uiso 1 1 calc R U . . .
C9 C -0.38944(19) 0.63271(14) 0.67315(11) 0.0256(3) Uani 1 1 d . . . . .
C10 C -0.4798(2) 0.72983(14) 0.60941(11) 0.0286(3) Uani 1 1 d . . . . .
H10 H -0.465181 0.727343 0.545016 0.034 Uiso 1 1 calc R U . . .
C11 C -0.5902(2) 0.82933(15) 0.64007(12) 0.0300(3) Uani 1 1 d . . . . .
H11 H -0.650737 0.893988 0.595465 0.036 Uiso 1 1 calc R U . . .
C12 C -0.2716(2) 0.52263(14) 0.64720(11) 0.0286(3) Uani 1 1 d . . . . .
H12 H -0.208782 0.465898 0.695114 0.034 Uiso 1 1 calc R U . . .
C13 C -0.24385(19) 0.49412(14) 0.56337(11) 0.0271(3) Uani 1 1 d . . . . .
H13 H -0.305104 0.551622 0.515191 0.032 Uiso 1 1 calc R U . . .
C14 C -0.12876(19) 0.38342(13) 0.53785(11) 0.0247(3) Uani 1 1 d . . . . .
C15 C -0.1263(2) 0.35897(14) 0.44981(11) 0.0269(3) Uani 1 1 d . . . . .
H15 H -0.199352 0.416106 0.406491 0.032 Uiso 1 1 calc R U . . .
C16 C -0.0205(2) 0.25370(14) 0.42281(11) 0.0267(3) Uani 1 1 d . . . . .
H16 H -0.022133 0.239219 0.362234 0.032 Uiso 1 1 calc R U . . .
C17 C 0.08730(19) 0.17029(14) 0.48543(11) 0.0252(3) Uani 1 1 d . . . . .
C18 C 0.0890(2) 0.19374(14) 0.57386(11) 0.0271(3) Uani 1 1 d . . . . .
H18 H 0.163631 0.137183 0.616704 0.033 Uiso 1 1 calc R U . . .
C19 C -0.01622(19) 0.29784(14) 0.59930(11) 0.0267(3) Uani 1 1 d . . . . .
H19 H -0.013059 0.312469 0.659683 0.032 Uiso 1 1 calc R U . . .
C20 C 0.2097(2) 0.03299(14) 0.37864(11) 0.0264(3) Uani 1 1 d . . . . .
H20A H 0.250327 0.099506 0.329564 0.032 Uiso 1 1 calc R U . . .
H20B H 0.095253 0.023189 0.364515 0.032 Uiso 1 1 calc R U . . .
C21 C 0.3411(2) -0.08838(14) 0.38373(11) 0.0267(3) Uani 1 1 d . . . . .
H21A H 0.296469 -0.153092 0.432877 0.032 Uiso 1 1 calc R U . . .
H21B H 0.451265 -0.077417 0.402462 0.032 Uiso 1 1 calc R U . . .
C22 C 0.3806(2) -0.13453(14) 0.29269(11) 0.0267(3) Uani 1 1 d . . . . .
H22A H 0.423495 -0.069811 0.242845 0.032 Uiso 1 1 calc R U . . .
H22B H 0.271763 -0.148592 0.274528 0.032 Uiso 1 1 calc R U . . .
C23 C 0.51708(19) -0.25535(14) 0.30167(10) 0.0255(3) Uani 1 1 d . . . . .
H23A H 0.622782 -0.241741 0.323519 0.031 Uiso 1 1 calc R U . . .
H23B H 0.470984 -0.320357 0.349858 0.031 Uiso 1 1 calc R U . . .
C24 C 0.5690(2) -0.30322(14) 0.21192(11) 0.0276(3) Uani 1 1 d . . . . .
H24A H 0.610612 -0.237168 0.162778 0.033 Uiso 1 1 calc R U . . .
H24B H 0.464804 -0.321040 0.191508 0.033 Uiso 1 1 calc R U . . .
C25 C 0.7114(2) -0.42076(14) 0.22202(11) 0.0273(3) Uani 1 1 d . . . . .
H25A H 0.810299 -0.405000 0.248871 0.033 Uiso 1 1 calc R U . . .
H25B H 0.665039 -0.488571 0.266996 0.033 Uiso 1 1 calc R U . . .
C26 C 0.7805(2) -0.46555(15) 0.13187(11) 0.0305(3) Uani 1 1 d . . . . .
H26A H 0.826129 -0.397977 0.086199 0.037 Uiso 1 1 calc R U . . .
H26B H 0.683075 -0.483863 0.105416 0.037 Uiso 1 1 calc R U . . .
C27 C 0.9247(2) -0.58178(17) 0.14621(14) 0.0417(4) Uani 1 1 d . . . . .
H27A H 1.019600 -0.565221 0.174653 0.063 Uiso 1 1 calc R U . . .
H27B H 0.969605 -0.603943 0.085847 0.063 Uiso 1 1 calc R U . . .
H27C H 0.877717 -0.650982 0.187377 0.063 Uiso 1 1 calc R U . . .
N1 N -0.61623(17) 0.83932(13) 0.72972(10) 0.0306(3) Uani 1 1 d . . . . .
O2 O 0.19574(14) 0.06318(10) 0.46918(7) 0.0284(2) Uani 1 1 d . . . . .

loop_
_atom_site_aniso_label
_atom_site_aniso_U_11
_atom_site_aniso_U_22
_atom_site_aniso_U_33
_atom_site_aniso_U_23
_atom_site_aniso_U_13
_atom_site_aniso_U_12
C1 0.0234(7) 0.0301(8) 0.0224(7) -0.0033(6) -0.0006(6) -0.0050(6)
C2 0.0253(8) 0.0243(7) 0.0253(8) -0.0038(6) -0.0031(6) -0.0025(6)
C3 0.0269(8) 0.0273(8) 0.0252(8) -0.0003(6) -0.0047(6) -0.0073(6)
C4 0.0245(8) 0.0347(9) 0.0241(8) -0.0051(6) -0.0004(6) -0.0030(6)
C5 0.0305(8) 0.0283(8) 0.0211(7) -0.0076(6) -0.0052(6) -0.0006(6)
C6 0.0303(8) 0.0253(7) 0.0249(8) -0.0049(6) -0.0050(6) -0.0064(6)
Cl1 0.0411(2) 0.0367(2) 0.0381(2) -0.01913(18) -0.00208(18) -0.00122(18)
Cl2 0.0329(2) 0.0335(2) 0.0523(3) -0.00508(19) 0.00526(19) -0.01349(17)
O1 0.0294(6) 0.0320(6) 0.0399(7) -0.0111(5) 0.0087(5) -0.0095(5)
C7 0.0302(8) 0.0388(9) 0.0288(8) -0.0108(7) 0.0020(7) -0.0080(7)
C8 0.0296(8) 0.0320(8) 0.0297(9) -0.0054(7) -0.0019(7) -0.0058(7)
C9 0.0221(7) 0.0255(7) 0.0303(8) -0.0071(6) 0.0000(6) -0.0071(6)
C10 0.0288(8) 0.0286(8) 0.0286(8) -0.0072(6) 0.0003(6) -0.0064(6)
C11 0.0271(8) 0.0276(8) 0.0345(9) -0.0071(7) 0.0001(7) -0.0051(6)
C12 0.0269(8) 0.0257(8) 0.0320(9) -0.0044(6) -0.0024(6) -0.0048(6)
C13 0.0250(7) 0.0226(7) 0.0324(8) -0.0033(6) -0.0017(6) -0.0053(6)
C14 0.0236(7) 0.0220(7) 0.0286(8) -0.0044(6) 0.0003(6) -0.0073(6)
C15 0.0265(8) 0.0240(7) 0.0276(8) -0.0003(6) -0.0023(6) -0.0050(6)
C16 0.0295(8) 0.0271(8) 0.0238(8) -0.0048(6) -0.0006(6) -0.0082(6)
C17 0.0232(7) 0.0229(7) 0.0299(8) -0.0062(6) 0.0019(6) -0.0071(6)
C18 0.0259(8) 0.0262(8) 0.0293(8) -0.0048(6) -0.0061(6) -0.0043(6)
C19 0.0274(8) 0.0278(8) 0.0261(8) -0.0080(6) -0.0028(6) -0.0052(6)
C20 0.0281(8) 0.0255(8) 0.0252(8) -0.0061(6) -0.0005(6) -0.0047(6)
C21 0.0266(8) 0.0271(8) 0.0271(8) -0.0070(6) -0.0013(6) -0.0056(6)
C22 0.0252(8) 0.0281(8) 0.0267(8) -0.0065(6) -0.0004(6) -0.0056(6)
C23 0.0259(7) 0.0258(8) 0.0251(8) -0.0060(6) -0.0011(6) -0.0062(6)
C24 0.0274(8) 0.0284(8) 0.0263(8) -0.0068(6) -0.0027(6) -0.0030(6)
C25 0.0287(8) 0.0261(8) 0.0276(8) -0.0059(6) -0.0037(6) -0.0054(6)
C26 0.0330(8) 0.0284(8) 0.0300(9) -0.0105(7) -0.0012(7) -0.0027(7)
C27 0.0383(10) 0.0397(10) 0.0489(11) -0.0190(9) -0.0071(8) 0.0010(8)
N1 0.0261(7) 0.0327(7) 0.0338(8) -0.0112(6) 0.0034(6) -0.0068(6)
O2 0.0315(6) 0.0258(6) 0.0269(6) -0.0085(4) -0.0033(5) -0.0001(4)

loop_
_atom_type_symbol
_atom_type_description
_atom_type_scat_dispersion_real
_atom_type_scat_dispersion_imag
_atom_type_scat_source
C C 0.0033 0.0016 'International Tables Vol C Tables 4.2.6.8 and 6.1.1.4'
H H 0.0000 0.0000 'International Tables Vol C Tables 4.2.6.8 and 6.1.1.4'
N N 0.0061 0.0033 'International Tables Vol C Tables 4.2.6.8 and 6.1.1.4'
O O 0.0106 0.0060 'International Tables Vol C Tables 4.2.6.8 and 6.1.1.4'
Cl Cl 0.1484 0.1585 'International Tables Vol C Tables 4.2.6.8 and 6.1.1.4'

loop_
_geom_angle_atom_site_label_1
_geom_angle_atom_site_label_2
_geom_angle_atom_site_label_3
_geom_angle
_geom_angle_site_symmetry_1
_geom_angle_site_symmetry_3
_geom_angle_publ_flag
C6 C1 C2 120.15(14) . . ?
O1 C1 C2 122.43(14) . . ?
O1 C1 C6 117.42(14) . . ?
C1 C2 H2 120.9 . . ?
C3 C2 C1 118.26(14) . . ?
C3 C2 H2 120.9 . . ?
C2 C3 C4 123.36(14) . . ?
C2 C3 Cl2 118.34(12) . . ?
C4 C3 Cl2 118.30(12) . . ?
C3 C4 H4 121.7 . . ?
C3 C4 C5 116.51(14) . . ?
C5 C4 H4 121.7 . . ?
C4 C5 Cl1 118.93(12) . . ?
C6 C5 C4 122.76(14) . . ?
C6 C5 Cl1 118.30(12) . . ?
C1 C6 H6 120.5 . . ?
C5 C6 C1 118.95(14) . . ?
C5 C6 H6 120.5 . . ?
C1 O1 H1 113.5(15) . . ?
C8 C7 H7 118.4 . . ?
N1 C7 H7 118.4 . . ?
N1 C7 C8 123.21(15) . . ?
C7 C8 H8 120.0 . . ?
C7 C8 C9 120.06(15) . . ?
C9 C8 H8 120.0 . . ?
C8 C9 C10 116.36(14) . . ?
C8 C9 C12 119.91(14) . . ?
C10 C9 C12 123.73(14) . . ?
C9 C10 H10 120.0 . . ?
C11 C10 C9 119.93(15) . . ?
C11 C10 H10 120.0 . . ?
C10 C11 H11 118.4 . . ?
N1 C11 C10 123.24(15) . . ?
N1 C11 H11 118.4 . . ?
C9 C12 H12 116.7 . . ?
C13 C12 C9 126.55(15) . . ?
C13 C12 H12 116.7 . . ?
C12 C13 H13 116.7 . . ?
C12 C13 C14 126.58(15) . . ?
C14 C13 H13 116.7 . . ?
C15 C14 C13 120.30(14) . . ?
C15 C14 C19 117.09(14) . . ?
C19 C14 C13 122.61(14) . . ?
C14 C15 H15 118.8 . . ?
C14 C15 C16 122.33(14) . . ?
C16 C15 H15 118.8 . . ?
C15 C16 H16 120.4 . . ?
C17 C16 C15 119.18(14) . . ?
C17 C16 H16 120.4 . . ?
C16 C17 C18 119.57(14) . . ?
O2 C17 C16 125.65(14) . . ?
O2 C17 C18 114.78(13) . . ?
C17 C18 H18 119.8 . . ?
C19 C18 C17 120.45(14) . . ?
C19 C18 H18 119.8 . . ?
C14 C19 H19 119.3 . . ?
C18 C19 C14 121.37(14) . . ?
C18 C19 H19 119.3 . . ?
H20A C20 H20B 108.7 . . ?
C21 C20 H20A 110.6 . . ?
C21 C20 H20B 110.6 . . ?
O2 C20 H20A 110.6 . . ?
O2 C20 H20B 110.6 . . ?
O2 C20 C21 105.66(12) . . ?
C20 C21 H21A 108.7 . . ?
C20 C21 H21B 108.7 . . ?
C20 C21 C22 114.07(13) . . ?
H21A C21 H21B 107.6 . . ?
C22 C21 H21A 108.7 . . ?
C22 C21 H21B 108.7 . . ?
C21 C22 H22A 109.3 . . ?
C21 C22 H22B 109.3 . . ?
C21 C22 C23 111.52(13) . . ?
H22A C22 H22B 108.0 . . ?
C23 C22 H22A 109.3 . . ?
C23 C22 H22B 109.3 . . ?
C22 C23 H23A 108.7 . . ?
C22 C23 H23B 108.7 . . ?
H23A C23 H23B 107.6 . . ?
C24 C23 C22 114.23(13) . . ?
C24 C23 H23A 108.7 . . ?
C24 C23 H23B 108.7 . . ?
C23 C24 H24A 109.0 . . ?
C23 C24 H24B 109.0 . . ?
C23 C24 C25 113.00(13) . . ?
H24A C24 H24B 107.8 . . ?
C25 C24 H24A 109.0 . . ?
C25 C24 H24B 109.0 . . ?
C24 C25 H25A 108.5 . . ?
C24 C25 H25B 108.5 . . ?
H25A C25 H25B 107.5 . . ?
C26 C25 C24 115.06(13) . . ?
C26 C25 H25A 108.5 . . ?
C26 C25 H25B 108.5 . . ?
C25 C26 H26A 109.1 . . ?
C25 C26 H26B 109.1 . . ?
C25 C26 C27 112.55(14) . . ?
H26A C26 H26B 107.8 . . ?
C27 C26 H26A 109.1 . . ?
C27 C26 H26B 109.1 . . ?
C26 C27 H27A 109.5 . . ?
C26 C27 H27B 109.5 . . ?
C26 C27 H27C 109.5 . . ?
H27A C27 H27B 109.5 . . ?
H27A C27 H27C 109.5 . . ?
H27B C27 H27C 109.5 . . ?
C7 N1 C11 117.20(14) . . ?
C17 O2 C20 119.25(12) . . ?

loop_
_geom_bond_atom_site_label_1
_geom_bond_atom_site_label_2
_geom_bond_distance
_geom_bond_site_symmetry_2
_geom_bond_publ_flag
C1 C2 1.396(2) . ?
C1 C6 1.394(2) . ?
C1 O1 1.3488(18) . ?
C2 H2 0.9500 . ?
C2 C3 1.380(2) . ?
C3 C4 1.383(2) . ?
C3 Cl2 1.7419(16) . ?
C4 H4 0.9500 . ?
C4 C5 1.386(2) . ?
C5 C6 1.378(2) . ?
C5 Cl1 1.7439(16) . ?
C6 H6 0.9500 . ?
O1 H1 0.96(2) . ?
C7 H7 0.9500 . ?
C7 C8 1.381(2) . ?
C7 N1 1.335(2) . ?
C8 H8 0.9500 . ?
C8 C9 1.394(2) . ?
C9 C10 1.397(2) . ?
C9 C12 1.465(2) . ?
C10 H10 0.9500 . ?
C10 C11 1.379(2) . ?
C11 H11 0.9500 . ?
C11 N1 1.341(2) . ?
C12 H12 0.9500 . ?
C12 C13 1.329(2) . ?
C13 H13 0.9500 . ?
C13 C14 1.459(2) . ?
C14 C15 1.389(2) . ?
C14 C19 1.407(2) . ?
C15 H15 0.9500 . ?
C15 C16 1.392(2) . ?
C16 H16 0.9500 . ?
C16 C17 1.386(2) . ?
C17 C18 1.396(2) . ?
C17 O2 1.3612(18) . ?
C18 H18 0.9500 . ?
C18 C19 1.371(2) . ?
C19 H19 0.9500 . ?
C20 H20A 0.9900 . ?
C20 H20B 0.9900 . ?
C20 C21 1.510(2) . ?
C20 O2 1.4406(18) . ?
C21 H21A 0.9900 . ?
C21 H21B 0.9900 . ?
C21 C22 1.522(2) . ?
C22 H22A 0.9900 . ?
C22 H22B 0.9900 . ?
C22 C23 1.524(2) . ?
C23 H23A 0.9900 . ?
C23 H23B 0.9900 . ?
C23 C24 1.517(2) . ?
C24 H24A 0.9900 . ?
C24 H24B 0.9900 . ?
C24 C25 1.523(2) . ?
C25 H25A 0.9900 . ?
C25 H25B 0.9900 . ?
C25 C26 1.521(2) . ?
C26 H26A 0.9900 . ?
C26 H26B 0.9900 . ?
C26 C27 1.522(2) . ?
C27 H27A 0.9800 . ?
C27 H27B 0.9800 . ?
C27 H27C 0.9800 . ?

loop_
_geom_hbond_atom_site_label_D
_geom_hbond_atom_site_label_H
_geom_hbond_atom_site_label_A
_geom_hbond_distance_DH
_geom_hbond_distance_HA
_geom_hbond_distance_DA
_geom_hbond_angle_DHA
_geom_hbond_site_symmetry_A
_geom_hbond_publ_flag
O1 H1 N1 0.96(2) 1.72(3) 2.6736(18) 172(2) 2_476 yes

loop_
_geom_torsion_atom_site_label_1
_geom_torsion_atom_site_label_2
_geom_torsion_atom_site_label_3
_geom_torsion_atom_site_label_4
_geom_torsion
_geom_torsion_site_symmetry_1
_geom_torsion_site_symmetry_2
_geom_torsion_site_symmetry_3
_geom_torsion_site_symmetry_4
_geom_torsion_publ_flag
C1 C2 C3 C4 -0.5(2) . . . . ?
C1 C2 C3 Cl2 179.56(11) . . . . ?
C2 C1 C6 C5 -1.0(2) . . . . ?
C2 C3 C4 C5 0.0(2) . . . . ?
C3 C4 C5 C6 0.0(2) . . . . ?
C3 C4 C5 Cl1 179.01(11) . . . . ?
C4 C5 C6 C1 0.5(2) . . . . ?
C6 C1 C2 C3 1.0(2) . . . . ?
Cl1 C5 C6 C1 -178.49(11) . . . . ?
Cl2 C3 C4 C5 179.96(11) . . . . ?
O1 C1 C2 C3 -178.55(14) . . . . ?
O1 C1 C6 C5 178.54(13) . . . . ?
C7 C8 C9 C10 0.0(2) . . . . ?
C7 C8 C9 C12 -179.45(14) . . . . ?
C8 C7 N1 C11 -0.3(2) . . . . ?
C8 C9 C10 C11 -0.3(2) . . . . ?
C8 C9 C12 C13 173.86(15) . . . . ?
C9 C10 C11 N1 0.4(2) . . . . ?
C9 C12 C13 C14 -178.89(14) . . . . ?
C10 C9 C12 C13 -5.5(2) . . . . ?
C10 C11 N1 C7 -0.1(2) . . . . ?
C12 C9 C10 C11 179.07(14) . . . . ?
C12 C13 C14 C15 173.17(15) . . . . ?
C12 C13 C14 C19 -7.1(2) . . . . ?
C13 C14 C15 C16 -179.09(13) . . . . ?
C13 C14 C19 C18 179.19(14) . . . . ?
C14 C15 C16 C17 -0.4(2) . . . . ?
C15 C14 C19 C18 -1.1(2) . . . . ?
C15 C16 C17 C18 -0.6(2) . . . . ?
C15 C16 C17 O2 179.19(13) . . . . ?
C16 C17 C18 C19 0.6(2) . . . . ?
C16 C17 O2 C20 3.0(2) . . . . ?
C17 C18 C19 C14 0.2(2) . . . . ?
C18 C17 O2 C20 -177.27(13) . . . . ?
C19 C14 C15 C16 1.2(2) . . . . ?
C20 C21 C22 C23 178.57(13) . . . . ?
C21 C20 O2 C17 178.96(12) . . . . ?
C21 C22 C23 C24 -177.18(12) . . . . ?
C22 C23 C24 C25 177.41(13) . . . . ?
C23 C24 C25 C26 -174.42(13) . . . . ?
C24 C25 C26 C27 178.92(14) . . . . ?
N1 C7 C8 C9 0.4(2) . . . . ?
O2 C17 C18 C19 -179.13(13) . . . . ?
O2 C20 C21 C22 -177.69(12) . . . . ?
